data_1522303
loop_
_publ_author_name
'Zakharov, N.D.'
'Werner, P.'
'Zibrov, I.P.'
'Filonenko, V.P.'
'Sundberg, M.R.'

_publ_section_title
;
 Intergrowth tungsten bronze structures of Prx W O3, formed at 50 kbar: an
 HRTEM study
;
_journal_name_full 'Journal of Solid State Chemistry'
_journal_page_first 536
_journal_page_last 544
_journal_volume 147
_journal_year 1999
_chemical_formula_sum 'O3 Pr0.2 W'
_chemical_name_systematic 'Pr0.2 W O3'
_space_group_IT_number 16
_symmetry_space_group_name_Hall 'P 2 2'
_symmetry_space_group_name_H-M 'P 2 2 2'
_cell_angle_alpha 90
_cell_angle_beta 90
_cell_angle_gamma 90
_cell_formula_units_Z 5
_cell_length_a 10.17
_cell_length_b 7.418
_cell_length_c 3.79
_cell_volume 285.922
_citation_journal_id_ASTM JSSCBI
_cod_data_source_file Zakharov_JSSCBI_1999_355.cif
_cod_data_source_block O3Pr0.2W1
_cod_original_cell_volume 285.9216
_cod_original_formula_sum 'O3 Pr0.2 W1'
_cod_database_code 1522303

loop_
_symmetry_equiv_pos_as_xyz
x,y,z
-x,-y,z
x,-y,-z
-x,y,-z

loop_
_atom_site_label
_atom_site_type_symbol
_atom_site_fract_x
_atom_site_fract_y
_atom_site_fract_z
_atom_site_occupancy
_atom_site_U_iso_or_equiv
W2 W+5 0.19 0.26 0 1 0.0
Pr1 Pr+3 0.5 0.5 0.5 1 0.0
O6 O-2 0.19 0.26 0.5 1 0.0
W1 W+5 0.5 0 0 1 0.0
O1 O-2 0.15 0 0 1 0.0
O5 O-2 0.5 0 0.5 1 0.0
O2 O-2 0 0.3 0 1 0.0
O3 O-2 0.37 0.18 0 1 0.0
O4 O-2 0.21 0.5 0 1 0.0
